data_1508453
loop_
_publ_author_name
'Furuta, Keisuke'
'Kohno, Shuhei'
'Shirahata, Takashi'
'Yamasaki, Koya'
'Hino, Shojun'
'Misaki, Yohji'

_publ_section_title
;
 Synthesis and Properties of
 2-Alkylidene-1,3-dithiolo[4,5-d]-4,5-ethylenediselenotetrathiafulvalene
 Derivatives and Crystal Structures of Their Cation Radical Salts
;
_journal_issue 2
_journal_name_full Crystals
_journal_page_first 393
_journal_page_last 412
_journal_paper_doi 10.3390/cryst2020393
_journal_volume 2
_journal_year 2012
_chemical_formula_sum 'C16 H10 Au N4 S6 Se2'
_chemical_formula_weight 805.53
_space_group_IT_number 62
_symmetry_cell_setting orthorhombic
_symmetry_Int_Tables_number 62
_symmetry_space_group_name_Hall '-P 2ac 2n'
_symmetry_space_group_name_H-M 'P n m a'
_atom_sites_solution_hydrogens geom
_atom_sites_solution_primary direct
_atom_sites_solution_secondary difmap
_cell_angle_alpha 90.00
_cell_angle_beta 90.00
_cell_angle_gamma 90.00
_cell_formula_units_Z 4
_cell_length_a 42.054(4)
_cell_length_b 12.3735(9)
_cell_length_c 4.2760(3)
_cell_measurement_reflns_used 3327
_cell_measurement_temperature 273
_cell_measurement_theta_max 27.48
_cell_measurement_theta_min 3.29
_cell_volume 2225.0(3)
_computing_cell_refinement CrystalClear
_computing_data_collection 'CrystalClear (Rigaku Inc., 2008)'
_computing_data_reduction CrystalClear
_computing_molecular_graphics 'CrystalStructure 4.0'
_computing_publication_material 'CrystalStructure 4.0 (Rigaku, 2010)'
_computing_structure_refinement 'SHELXL97 (Sheldrick, 2008)'
_computing_structure_solution 'SIR2004 (Burla, et al., 2005)'
_diffrn_ambient_temperature 273
_diffrn_detector_area_resol_mean 7.111
_diffrn_measured_fraction_theta_full 0.998
_diffrn_measured_fraction_theta_max 0.998
_diffrn_measurement_device_type 'Rigaku Saturn724'
_diffrn_measurement_method \w
_diffrn_radiation_monochromator graphite
_diffrn_radiation_source 'fine-focus sealed tube'
_diffrn_radiation_type MoK\a
_diffrn_radiation_wavelength 0.71075
_diffrn_reflns_av_R_equivalents 0.0660
_diffrn_reflns_av_sigmaI/netI 0.0351
_diffrn_reflns_limit_h_max 54
_diffrn_reflns_limit_h_min -54
_diffrn_reflns_limit_k_max 16
_diffrn_reflns_limit_k_min -15
_diffrn_reflns_limit_l_max 5
_diffrn_reflns_limit_l_min -5
_diffrn_reflns_number 19893
_diffrn_reflns_theta_full 27.45
_diffrn_reflns_theta_max 27.45
_diffrn_reflns_theta_min 3.29
_exptl_absorpt_coefficient_mu 10.459
_exptl_absorpt_correction_T_max 0.9026
_exptl_absorpt_correction_T_min 0.6229
_exptl_absorpt_correction_type empirical
_exptl_absorpt_process_details
;
?
;
_exptl_crystal_colour black
_exptl_crystal_density_diffrn 2.405
_exptl_crystal_density_method 'not measured'
_exptl_crystal_description platelet
_exptl_crystal_F_000 1508
_exptl_crystal_size_max 0.050
_exptl_crystal_size_mid 0.040
_exptl_crystal_size_min 0.010
_refine_diff_density_max 1.580
_refine_diff_density_min -0.923
_refine_diff_density_rms 0.154
_refine_ls_extinction_method none
_refine_ls_goodness_of_fit_ref 1.214
_refine_ls_hydrogen_treatment constr
_refine_ls_matrix_type full
_refine_ls_number_parameters 149
_refine_ls_number_reflns 2660
_refine_ls_number_restraints 0
_refine_ls_restrained_S_all 1.214
_refine_ls_R_factor_all 0.0593
_refine_ls_R_factor_gt 0.0535
_refine_ls_shift/su_max 0.002
_refine_ls_shift/su_mean 0.000
_refine_ls_structure_factor_coef Fsqd
_refine_ls_weighting_details 'calc w=1/[\s^2^(Fo^2^)+(0.0387P)^2^+12.5049P] where P=(Fo^2^+2Fc^2^)/3'
_refine_ls_weighting_scheme calc
_refine_ls_wR_factor_gt 0.1123
_refine_ls_wR_factor_ref 0.1154
_reflns_number_gt 2464
_reflns_number_total 2660
_reflns_threshold_expression >2sigma(I)
_cod_data_source_file shirahata_rev_crystals-02-00393-s001_DC191.cif
_cod_data_source_block 4_MeDTES-AuCN4_chateigner_1508453
_cod_database_code 1508453

loop_
_symmetry_equiv_pos_as_xyz
'x, y, z'
'-x+1/2, y+1/2, z+1/2'
'x, -y+1/2, z'
'-x+1/2, -y, z+1/2'
'-x, -y, -z'
'x-1/2, -y-1/2, -z-1/2'
'-x, y-1/2, -z'
'x-1/2, y, -z-1/2'

loop_
_atom_site_label
_atom_site_type_symbol
_atom_site_fract_x
_atom_site_fract_y
_atom_site_fract_z
_atom_site_U_iso_or_equiv
_atom_site_adp_type
_atom_site_occupancy
_atom_site_symmetry_multiplicity
_atom_site_calc_flag
_atom_site_refinement_flags
_atom_site_disorder_group
Se1 Se 0.72871(2) 0.40050(8) -0.6521(2) 0.0596(3) Uani 1 1 d . .
S1 S 0.66820(5) 0.36786(16) -0.2633(5) 0.0466(5) Uani 1 1 d . .
S2 S 0.60590(5) 0.36956(15) 0.1806(5) 0.0457(5) Uani 1 1 d . .
S3 S 0.54539(5) 0.37159(18) 0.5789(6) 0.0556(6) Uani 1 1 d . .
C1A C 0.7596(8) 0.310(3) -0.791(8) 0.087(10) Uani 0.50 1 d P 1
H1A1 H 0.7553 0.2970 -1.0106 0.104 Uiso 0.50 1 calc PR 1
H1A2 H 0.7794 0.3501 -0.7808 0.104 Uiso 0.50 1 calc PR 1
C1B C 0.7656(6) 0.300(3) -0.639(7) 0.069(8) Uani 0.50 1 d P 2
H1B1 H 0.7834 0.3336 -0.7434 0.083 Uiso 0.50 1 calc PR 2
H1B2 H 0.7715 0.2882 -0.4225 0.083 Uiso 0.50 1 calc PR 2
C2 C 0.69888(17) 0.3053(7) -0.4683(18) 0.0454(18) Uani 1 1 d . .
C3 C 0.6501(3) 0.2500 -0.134(3) 0.042(2) Uani 1 2 d S .
C4 C 0.6232(3) 0.2500 0.049(3) 0.042(2) Uani 1 2 d S .
C5 C 0.57582(16) 0.3051(7) 0.3806(19) 0.0443(18) Uani 1 1 d . .
C6 C 0.5247(3) 0.2500 0.676(3) 0.050(3) Uani 1 2 d S .
C7 C 0.4959(3) 0.2500 0.812(4) 0.059(3) Uani 1 2 d S .
C8 C 0.4805(3) 0.3581(9) 0.895(3) 0.082(3) Uani 1 1 d . .
H8A H 0.4940 0.4161 0.8280 0.122 Uiso 1 1 calc R .
H8B H 0.4774 0.3623 1.1173 0.122 Uiso 1 1 calc R .
H8C H 0.4603 0.3637 0.7919 0.122 Uiso 1 1 calc R .
Au1 Au 0.630453(10) 0.7500 -0.06613(11) 0.04266(16) Uani 1 2 d S .
N1 N 0.6728(2) 0.5807(8) 0.290(3) 0.081(3) Uani 1 1 d . .
N2 N 0.58979(19) 0.9248(7) -0.412(2) 0.069(2) Uani 1 1 d . .
C9 C 0.6573(2) 0.6390(7) 0.154(2) 0.054(2) Uani 1 1 d . .
C10 C 0.6040(2) 0.8639(7) -0.283(2) 0.053(2) Uani 1 1 d . .

loop_
_atom_site_aniso_label
_atom_site_aniso_U_11
_atom_site_aniso_U_22
_atom_site_aniso_U_33
_atom_site_aniso_U_23
_atom_site_aniso_U_13
_atom_site_aniso_U_12
Se1 0.0497(5) 0.0642(6) 0.0650(6) 0.0083(5) 0.0015(4) -0.0132(4)
S1 0.0507(11) 0.0331(10) 0.0560(12) -0.0020(9) 0.0006(9) -0.0026(8)
S2 0.0468(10) 0.0288(9) 0.0614(13) 0.0015(9) 0.0019(9) 0.0013(8)
S3 0.0444(10) 0.0386(11) 0.0839(16) -0.0027(11) 0.0040(11) 0.0034(9)
C1A 0.09(2) 0.074(17) 0.10(2) 0.01(2) 0.025(19) 0.025(16)
C1B 0.032(9) 0.081(17) 0.09(2) 0.020(16) -0.006(12) 0.002(9)
C2 0.042(4) 0.058(5) 0.037(4) 0.003(4) -0.008(3) -0.003(3)
C3 0.043(6) 0.037(6) 0.045(6) 0.000 -0.005(5) 0.000
C4 0.048(6) 0.031(5) 0.046(6) 0.000 -0.012(5) 0.000
C5 0.032(3) 0.047(4) 0.053(5) -0.005(4) -0.004(3) -0.001(3)
C6 0.038(6) 0.054(7) 0.059(7) 0.000 -0.002(5) 0.000
C7 0.047(7) 0.060(8) 0.069(9) 0.000 0.005(6) 0.000
C8 0.070(6) 0.087(8) 0.089(8) -0.012(7) -0.004(6) 0.035(6)
Au1 0.0420(2) 0.0353(2) 0.0507(3) 0.000 0.00568(19) 0.000
N1 0.071(5) 0.064(6) 0.110(8) 0.017(6) -0.005(5) 0.006(5)
N2 0.058(5) 0.057(5) 0.091(6) 0.010(5) 0.000(4) 0.006(4)
C9 0.053(5) 0.046(5) 0.064(6) 0.002(4) 0.004(4) -0.005(4)
C10 0.058(5) 0.040(5) 0.062(6) -0.002(4) 0.005(4) -0.003(4)

loop_
_atom_type_symbol
_atom_type_description
_atom_type_scat_dispersion_real
_atom_type_scat_dispersion_imag
_atom_type_scat_source
C C 0.0033 0.0016 'International Tables Vol C Tables 4.2.6.8 and 6.1.1.4'
H H 0.0000 0.0000 'International Tables Vol C Tables 4.2.6.8 and 6.1.1.4'
Au Au -2.0133 8.8022 'International Tables Vol C Tables 4.2.6.8 and 6.1.1.4'
N N 0.0061 0.0033 'International Tables Vol C Tables 4.2.6.8 and 6.1.1.4'
S S 0.1246 0.1234 'International Tables Vol C Tables 4.2.6.8 and 6.1.1.4'
Se Se -0.0929 2.2259 'International Tables Vol C Tables 4.2.6.8 and 6.1.1.4'

loop_
_geom_angle_atom_site_label_1
_geom_angle_atom_site_label_2
_geom_angle_atom_site_label_3
_geom_angle
_geom_angle_site_symmetry_1
_geom_angle_site_symmetry_3
C1A Se1 C2 103.2(12) . .
C1A Se1 C1B 20.8(12) . .
C2 Se1 C1B 96.6(9) . .
C3 S1 C2 96.4(4) . .
C5 S2 C4 94.2(4) . .
C5 S3 C6 94.2(4) . .
C1B C1A Se1 122(3) 3 .
C1B C1A H1A1 106.9 3 .
Se1 C1A H1A1 106.9 . .
C1B C1A H1A2 106.9 3 .
Se1 C1A H1A2 106.9 . .
H1A1 C1A H1A2 106.7 . .
C1A C1B Se1 115(2) 3 .
C2 C2 S1 116.4(3) 3 .
C1A C1B H1B1 108.6 3 .
Se1 C1B H1B1 108.6 . .
C1A C1B H1B2 108.6 3 .
Se1 C1B H1B2 108.6 . .
H1B1 C1B H1B2 107.6 . .
C2 C2 Se1 128.5(3) 3 .
S1 C2 Se1 115.1(5) . .
C4 C3 S1 122.8(3) . .
C4 C3 S1 122.8(3) . 3
S1 C3 S1 114.3(6) . 3
C3 C4 S2 121.8(3) . 3
C3 C4 S2 121.8(3) . .
S2 C4 S2 116.4(7) 3 .
C5 C5 S2 117.6(3) 3 .
C5 C5 S3 118.2(3) 3 .
S2 C5 S3 124.2(5) . .
C7 C6 S3 122.7(3) . .
C7 C6 S3 122.7(3) . 3
S3 C6 S3 114.7(6) . 3
C6 C7 C8 118.9(6) . 3
C6 C7 C8 118.9(6) . .
C8 C7 C8 122.1(13) 3 .
C7 C8 H8A 109.5 . .
C7 C8 H8B 109.5 . .
H8A C8 H8B 109.5 . .
C7 C8 H8C 109.5 . .
H8A C8 H8C 109.5 . .
H8B C8 H8C 109.5 . .
C9 Au1 C9 86.2(5) 3_565 .
C9 Au1 C10 178.9(4) 3_565 3_565
C9 Au1 C10 92.7(4) . 3_565
C9 Au1 C10 92.7(4) 3_565 .
C9 Au1 C10 178.9(4) . .
C10 Au1 C10 88.4(5) 3_565 .
N1 C9 Au1 176.0(10) . .
N2 C10 Au1 177.6(10) . .

loop_
_geom_bond_atom_site_label_1
_geom_bond_atom_site_label_2
_geom_bond_distance
_geom_bond_site_symmetry_2
Se1 C1A 1.81(3) .
Se1 C2 1.892(8) .
Se1 C1B 1.99(3) .
S1 C3 1.736(6) .
S1 C2 1.741(8) .
S2 C5 1.723(8) .
S2 C4 1.741(7) .
S3 C5 1.742(8) .
S3 C6 1.787(7) .
C1A C1B 1.53(3) 3
C1A H1A1 0.9700 .
C1A H1A2 0.9700 .
C1B C1A 1.53(3) 3
C1B H1B1 0.9700 .
C1B H1B2 0.9700 .
C2 C2 1.369(17) 3
C3 C4 1.377(16) .
C3 S1 1.736(6) 3
C4 S2 1.741(7) 3
C5 C5 1.363(16) 3
C6 C7 1.343(16) .
C6 S3 1.787(7) 3
C7 C8 1.528(11) 3
C7 C8 1.528(11) .
C8 H8A 0.9600 .
C8 H8B 0.9600 .
C8 H8C 0.9600 .
Au1 C9 2.010(10) 3_565
Au1 C9 2.010(10) .
Au1 C10 2.020(10) 3_565
Au1 C10 2.020(10) .
N1 C9 1.135(12) .
N2 C10 1.109(11) .
